data_4312960
loop_
_publ_author_name
'Renata Dreos'
'Giorgio Nardin'
'Lucio Randaccio'
'Patrizia Siega'
'Giovanni Tauzher'

_publ_section_title
;
 A Guest-Induced Assembly of a Molecular Box from Methylcobaloxime and
 1,4-Phenylenebisboronic Acid
;
_journal_name_full 'Inorganic Chemistry'
_journal_page_first 612
_journal_page_last 617
_journal_paper_doi 10.1021/ic025909s
_journal_volume 42
_journal_year 2003
_chemical_formula_moiety '(C28 H50 B2 Co2 N10 O10), 0.5(C H4 O), 3.5(H2 O)'
_chemical_formula_sum 'C28.5 H59 B2 Co2 N10 O14'
_chemical_formula_weight 905.34
_chemical_name_systematic
;
  ?
;
_space_group_IT_number 14
_symmetry_cell_setting monoclinic
_symmetry_space_group_name_Hall '-P 2yn'
_symmetry_space_group_name_H-M 'P 1 21/n 1'
_atom_sites_solution_hydrogens geom
_atom_sites_solution_primary direct
_atom_sites_solution_secondary difmap
_audit_creation_method SHELXL-97
_cell_angle_alpha 90.00
_cell_angle_beta 91.13(3)
_cell_angle_gamma 90.00
_cell_formula_units_Z 4
_cell_length_a 12.986(2)
_cell_length_b 9.963(2)
_cell_length_c 33.280(4)
_cell_measurement_temperature 150(2)
_cell_volume 4304.9(12)
_computing_structure_refinement 'SHELXL-97 (Sheldrick, 1997)'
_diffrn_ambient_temperature 150(2)
_diffrn_measured_fraction_theta_full 0.814
_diffrn_measured_fraction_theta_max 0.814
_diffrn_radiation_monochromator graphite
_diffrn_radiation_source 'fine-focus sealed tube'
_diffrn_radiation_type MoK\a
_diffrn_radiation_wavelength 0.71073
_diffrn_reflns_av_R_equivalents 0.0473
_diffrn_reflns_av_sigmaI/netI 0.0670
_diffrn_reflns_limit_h_max 15
_diffrn_reflns_limit_h_min -15
_diffrn_reflns_limit_k_max 11
_diffrn_reflns_limit_k_min -11
_diffrn_reflns_limit_l_max 40
_diffrn_reflns_limit_l_min -40
_diffrn_reflns_number 12345
_diffrn_reflns_theta_full 26.02
_diffrn_reflns_theta_max 26.02
_diffrn_reflns_theta_min 4.54
_exptl_absorpt_coefficient_mu 0.841
_exptl_absorpt_correction_type none
_exptl_crystal_density_diffrn 1.397
_exptl_crystal_density_method 'not measured'
_exptl_crystal_F_000 1904
_refine_diff_density_max 1.447
_refine_diff_density_min -0.933
_refine_diff_density_rms 0.087
_refine_ls_extinction_method none
_refine_ls_goodness_of_fit_ref 1.148
_refine_ls_hydrogen_treatment mixed
_refine_ls_matrix_type full
_refine_ls_number_parameters 529
_refine_ls_number_reflns 6895
_refine_ls_number_restraints 0
_refine_ls_restrained_S_all 1.148
_refine_ls_R_factor_all 0.0769
_refine_ls_R_factor_gt 0.0647
_refine_ls_shift/su_max 0.473
_refine_ls_shift/su_mean 0.020
_refine_ls_structure_factor_coef Fsqd
_refine_ls_weighting_details 'calc w=1/[\s^2^(Fo^2^)+(0.0937P)^2^+4.2973P] where P=(Fo^2^+2Fc^2^)/3'
_refine_ls_weighting_scheme calc
_refine_ls_wR_factor_gt 0.1822
_refine_ls_wR_factor_ref 0.1910
_reflns_number_gt 5622
_reflns_number_total 6895
_reflns_threshold_expression >2sigma(I)
_cod_data_source_file ic025909s_2.cif
_cod_data_source_block diet1-compound2
_cod_original_cell_volume 4304.9(5)
_cod_original_formula_sum 'C28.50 H59 B2 Co2 N10 O14'
_cod_database_code 4312960

loop_
_symmetry_equiv_pos_as_xyz
'x, y, z'
'-x+1/2, y+1/2, -z+1/2'
'-x, -y, -z'
'x-1/2, -y-1/2, z-1/2'

loop_
_atom_site_label
_atom_site_type_symbol
_atom_site_fract_x
_atom_site_fract_y
_atom_site_fract_z
_atom_site_U_iso_or_equiv
_atom_site_adp_type
_atom_site_occupancy
_atom_site_symmetry_multiplicity
_atom_site_calc_flag
_atom_site_refinement_flags
_atom_site_disorder_assembly
_atom_site_disorder_group
B1 B 0.3445(4) 0.2482(4) 0.39952(12) 0.0284(10) Uani 1 1 d . . .
B2 B 0.7974(4) 0.2315(4) 0.45206(12) 0.0283(9) Uani 1 1 d . . .
C1 C 0.3209(5) -0.3630(4) 0.37666(14) 0.0499(14) Uani 1 1 d . . .
H1A H 0.3173 -0.4132 0.3521 0.075 Uiso 1 1 calc R . .
H1B H 0.2621 -0.3835 0.3926 0.075 Uiso 1 1 calc R . .
H1C H 0.3827 -0.3865 0.3913 0.075 Uiso 1 1 calc R . .
C2 C 0.3220(4) -0.2170(4) 0.36738(12) 0.0349(10) Uani 1 1 d . . .
C3 C 0.3050(4) -0.1115(4) 0.39796(11) 0.0313(9) Uani 1 1 d . . .
C4 C 0.2772(4) -0.1438(4) 0.44000(12) 0.0393(11) Uani 1 1 d . . .
H4A H 0.2827 -0.0643 0.4562 0.059 Uiso 1 1 calc R . .
H4B H 0.3231 -0.2112 0.4505 0.059 Uiso 1 1 calc R . .
H4C H 0.2077 -0.1767 0.4404 0.059 Uiso 1 1 calc R . .
C5 C 0.3693(4) 0.4078(4) 0.28252(12) 0.0389(10) Uani 1 1 d . . .
H5C H 0.2996 0.4377 0.2786 0.058 Uiso 1 1 calc R . .
H5D H 0.4078 0.4262 0.2588 0.058 Uiso 1 1 calc R . .
H5E H 0.4001 0.4542 0.3050 0.058 Uiso 1 1 calc R . .
C6 C 0.3701(3) 0.2610(4) 0.29052(11) 0.0306(9) Uani 1 1 d . . .
C7 C 0.3848(3) 0.1573(4) 0.25975(11) 0.0311(9) Uani 1 1 d . . .
C8 C 0.4073(4) 0.1835(4) 0.21670(11) 0.0436(12) Uani 1 1 d . . .
H8A H 0.4551 0.1176 0.2073 0.065 Uiso 1 1 calc R . .
H8B H 0.4368 0.2714 0.2141 0.065 Uiso 1 1 calc R . .
H8C H 0.3446 0.1785 0.2010 0.065 Uiso 1 1 calc R . .
C9 C 0.4649(3) 0.2421(4) 0.41206(10) 0.0287(8) Uani 1 1 d . . .
C10 C 0.5024(4) 0.1544(4) 0.44196(11) 0.0347(9) Uani 1 1 d . . .
H10 H 0.4564 0.0975 0.4546 0.042 Uiso 1 1 calc R . .
C11 C 0.6059(4) 0.1498(4) 0.45328(11) 0.0343(9) Uani 1 1 d . . .
H11 H 0.6268 0.0885 0.4729 0.041 Uiso 1 1 calc R . .
C12 C 0.6800(3) 0.2337(4) 0.43638(10) 0.0284(8) Uani 1 1 d . . .
C13 C 0.6423(4) 0.3213(4) 0.40635(12) 0.0335(9) Uani 1 1 d . . .
H13 H 0.6883 0.3790 0.3940 0.040 Uiso 1 1 calc R . .
C14 C 0.5390(4) 0.3252(4) 0.39429(11) 0.0326(9) Uani 1 1 d . . .
H14 H 0.5184 0.3842 0.3740 0.039 Uiso 1 1 calc R . .
C15 C 0.1811(4) 0.3582(4) 0.41396(12) 0.0369(10) Uani 1 1 d . . .
H15A H 0.1720 0.3834 0.3863 0.055 Uiso 1 1 calc R . .
H15B H 0.1522 0.4262 0.4308 0.055 Uiso 1 1 calc R . .
H15C H 0.1469 0.2743 0.4186 0.055 Uiso 1 1 calc R . .
C16 C 0.5826(4) 0.0193(7) 0.31439(14) 0.0600(16) Uani 1 1 d . . .
H16A H 0.5828 0.1117 0.3051 0.072 Uiso 1 1 calc R . .
H16B H 0.5634 -0.0365 0.2916 0.072 Uiso 1 1 calc R . .
C17 C 0.6891(4) -0.0165(7) 0.32728(14) 0.0598(16) Uani 1 1 d . . .
H17A H 0.6973 -0.1125 0.3237 0.072 Uiso 1 1 calc R . .
H17B H 0.7361 0.0273 0.3092 0.072 Uiso 1 1 calc R . .
C18 C 0.1998(3) 0.0416(4) 0.31807(12) 0.0338(9) Uani 1 1 d . . .
H18A H 0.1722 0.1097 0.3352 0.051 Uiso 1 1 calc R . .
H18B H 0.1659 -0.0422 0.3231 0.051 Uiso 1 1 calc R . .
H18C H 0.1888 0.0667 0.2905 0.051 Uiso 1 1 calc R . .
C21 C 0.8188(5) -0.3790(4) 0.42939(14) 0.0497(13) Uani 1 1 d . . .
H21D H 0.8063 -0.4222 0.4040 0.074 Uiso 1 1 calc R . .
H21E H 0.7608 -0.3925 0.4464 0.074 Uiso 1 1 calc R . .
H21F H 0.8793 -0.4166 0.4420 0.074 Uiso 1 1 calc R . .
C22 C 0.8345(4) -0.2319(4) 0.42289(12) 0.0336(9) Uani 1 1 d . . .
C23 C 0.8168(4) -0.1299(4) 0.45436(11) 0.0326(9) Uani 1 1 d . . .
C24 C 0.7902(5) -0.1649(5) 0.49652(12) 0.0461(12) Uani 1 1 d . . .
H24A H 0.8288 -0.1090 0.5148 0.069 Uiso 1 1 calc R . .
H24B H 0.8066 -0.2574 0.5016 0.069 Uiso 1 1 calc R . .
H24C H 0.7179 -0.1507 0.5003 0.069 Uiso 1 1 calc R . .
C25 C 0.9429(4) 0.3962(4) 0.34985(14) 0.0441(11) Uani 1 1 d . . .
H25A H 0.8818 0.4422 0.3408 0.066 Uiso 1 1 calc R . .
H25B H 0.9961 0.4077 0.3305 0.066 Uiso 1 1 calc R . .
H25C H 0.9655 0.4325 0.3752 0.066 Uiso 1 1 calc R . .
C26 C 0.9199(4) 0.2496(4) 0.35453(12) 0.0336(9) Uani 1 1 d . . .
C27 C 0.9367(4) 0.1507(4) 0.32254(11) 0.0330(9) Uani 1 1 d . . .
C28 C 0.9662(4) 0.1863(5) 0.28094(13) 0.0456(12) Uani 1 1 d . . .
H28A H 1.0172 0.1241 0.2718 0.068 Uiso 1 1 calc R . .
H28B H 0.9940 0.2756 0.2807 0.068 Uiso 1 1 calc R . .
H28C H 0.9065 0.1821 0.2635 0.068 Uiso 1 1 calc R . .
C215 C 0.9152(4) 0.3305(4) 0.50196(12) 0.0390(10) Uani 1 1 d . . .
H21G H 0.9360 0.2432 0.5113 0.059 Uiso 1 1 calc R . .
H21H H 0.9159 0.3922 0.5241 0.059 Uiso 1 1 calc R . .
H21I H 0.9621 0.3611 0.4820 0.059 Uiso 1 1 calc R . .
C218 C 1.0191(4) -0.0038(4) 0.40721(13) 0.0361(9) Uani 1 1 d . . .
H21A H 1.0215 0.0023 0.4360 0.054 Uiso 1 1 calc R . .
H21B H 1.0584 0.0683 0.3960 0.054 Uiso 1 1 calc R . .
H21C H 1.0476 -0.0881 0.3990 0.054 Uiso 1 1 calc R . .
N1 N 0.3159(3) 0.0083(3) 0.38346(9) 0.0271(7) Uani 1 1 d . . .
N2 N 0.3548(3) 0.2083(3) 0.32582(8) 0.0285(7) Uani 1 1 d . . .
N3 N 0.3751(3) 0.0365(3) 0.27436(9) 0.0292(7) Uani 1 1 d . . .
N4 N 0.3401(3) -0.1638(3) 0.33215(9) 0.0341(8) Uani 1 1 d . . .
N5 N 0.5038(3) 0.0060(3) 0.34437(10) 0.0324(8) Uani 1 1 d . . .
H5A H 0.5172 0.0681 0.3634 0.039 Uiso 1 1 calc R . .
H5B H 0.5128 -0.0747 0.3561 0.039 Uiso 1 1 calc R . .
N6 N 0.7210(3) 0.0163(4) 0.36785(10) 0.0344(8) Uani 1 1 d . . .
H6A H 0.6854 -0.0382 0.3841 0.041 Uiso 1 1 calc R . .
H6B H 0.6986 0.1002 0.3725 0.041 Uiso 1 1 calc R . .
N21 N 0.8323(3) -0.0097(3) 0.44122(9) 0.0278(7) Uani 1 1 d . . .
N22 N 0.8863(3) 0.1951(4) 0.38732(9) 0.0309(8) Uani 1 1 d . . .
N24 N 0.8643(3) -0.1777(4) 0.38968(9) 0.0353(8) Uani 1 1 d . . .
N23 N 0.9201(3) 0.0286(3) 0.33498(10) 0.0304(7) Uani 1 1 d . . .
O1 O 0.2913(2) 0.1144(2) 0.40769(7) 0.0282(6) Uani 1 1 d . . .
O2 O 0.3282(2) 0.2956(3) 0.35615(7) 0.0285(6) Uani 1 1 d . . .
O3 O 0.3872(3) -0.0708(3) 0.24984(8) 0.0350(7) Uani 1 1 d . . .
O4 O 0.3606(3) -0.2477(3) 0.30081(8) 0.0413(8) Uani 1 1 d . . .
O5 O 0.2882(2) 0.3444(3) 0.42318(7) 0.0304(6) Uani 1 1 d . . .
O21 O 0.8277(2) 0.0935(3) 0.46858(7) 0.0292(6) Uani 1 1 d . . .
O22 O 0.8735(2) 0.2781(3) 0.41988(8) 0.0306(6) Uani 1 1 d . . .
O24 O 0.8852(3) -0.2610(3) 0.35787(8) 0.0424(8) Uani 1 1 d . . .
O23 O 0.9306(3) -0.0759(3) 0.30953(8) 0.0377(7) Uani 1 1 d . . .
O25 O 0.8144(2) 0.3233(3) 0.48498(7) 0.0320(6) Uani 1 1 d . . .
Co1 Co 0.34942(4) 0.02211(5) 0.329352(14) 0.02665(18) Uani 1 1 d . . .
Co2 Co 0.87312(4) 0.00916(5) 0.387671(14) 0.02741(18) Uani 1 1 d . . .
H1O3 H 0.3703 -0.1430 0.2734 0.041 Uiso 1 1 d . . .
H2O4 H 0.8964 -0.1850 0.3362 0.041 Uiso 1 1 d . . .
O1W O 0.6541(2) -0.5151(3) 0.51436(7) 0.0432(8) Uani 1 1 d G . .
H1W1 H 0.7097 -0.5622 0.5038 0.065 Uiso 1 1 d G . .
H2W1 H 0.6782 -0.4575 0.5346 0.065 Uiso 1 1 d G . .
O2W O 0.5890(3) -0.2248(3) 0.39341(7) 0.0646(11) Uani 1 1 d G . .
H1W2 H 0.5626 -0.2522 0.4180 0.097 Uiso 1 1 d G . .
H2W2 H 0.5901 -0.2982 0.3759 0.097 Uiso 1 1 d G . .
O3W O 0.53173(19) -0.3524(3) 0.46213(7) 0.0587(10) Uani 1 1 d G . .
H1W3 H 0.5827 -0.3983 0.4769 0.088 Uiso 1 1 d G . .
H2W3 H 0.4686 -0.3960 0.4652 0.088 Uiso 1 1 d G . .
O4W O 0.5636(5) -0.3636(4) 0.32677(6) 0.0506(17) Uani 0.50 1 d PG . .
H1W4 H 0.5736 -0.4190 0.3045 0.076 Uiso 0.50 1 d PG . .
H2W4 H 0.5292 -0.2856 0.3184 0.076 Uiso 0.50 1 d PG . .
O1ME O 0.8771(7) -0.0895(9) 0.22921(17) 0.069(3) Uani 0.50 1 d P . .
H1M1 H 0.8946 -0.0861 0.2540 0.103 Uiso 0.50 1 d P . .
C1ME C 0.7904(10) -0.1463(11) 0.2256(3) 0.055(3) Uani 0.50 1 d P . .

loop_
_atom_site_aniso_label
_atom_site_aniso_U_11
_atom_site_aniso_U_22
_atom_site_aniso_U_33
_atom_site_aniso_U_23
_atom_site_aniso_U_13
_atom_site_aniso_U_12
B1 0.037(3) 0.026(2) 0.023(2) 0.0010(14) 0.0015(16) 0.0008(18)
B2 0.029(3) 0.026(2) 0.030(2) -0.0009(15) 0.0020(16) -0.0009(18)
C1 0.078(5) 0.026(2) 0.046(3) 0.0006(17) 0.014(2) -0.001(2)
C2 0.042(3) 0.026(2) 0.036(2) -0.0031(15) 0.0076(17) -0.0045(18)
C3 0.039(3) 0.0263(19) 0.028(2) -0.0001(13) 0.0032(15) -0.0017(17)
C4 0.051(3) 0.034(2) 0.033(2) 0.0029(16) 0.0104(18) -0.003(2)
C5 0.053(3) 0.030(2) 0.035(2) 0.0014(15) -0.0008(18) 0.0012(19)
C6 0.030(3) 0.033(2) 0.029(2) -0.0005(14) -0.0013(14) -0.0013(17)
C7 0.034(3) 0.035(2) 0.0245(19) -0.0003(14) 0.0010(14) -0.0003(17)
C8 0.065(4) 0.042(2) 0.024(2) 0.0029(16) 0.0056(18) -0.005(2)
C9 0.033(3) 0.0276(19) 0.0256(18) -0.0047(13) 0.0000(14) -0.0016(16)
C10 0.031(3) 0.043(2) 0.030(2) 0.0028(16) 0.0031(15) -0.0048(19)
C11 0.036(3) 0.039(2) 0.028(2) 0.0054(15) 0.0008(15) -0.0038(18)
C12 0.028(3) 0.0297(19) 0.0274(18) -0.0058(13) 0.0010(14) 0.0015(16)
C13 0.032(3) 0.027(2) 0.042(2) 0.0045(15) 0.0030(16) -0.0029(17)
C14 0.035(3) 0.0259(19) 0.036(2) 0.0042(14) -0.0022(15) 0.0002(17)
C15 0.034(3) 0.034(2) 0.043(2) -0.0035(16) 0.0013(16) 0.0044(18)
C16 0.036(3) 0.115(5) 0.028(2) -0.003(2) 0.0048(18) -0.001(3)
C17 0.035(3) 0.110(5) 0.035(3) -0.012(2) 0.0006(19) 0.008(3)
C18 0.028(3) 0.040(2) 0.033(2) -0.0076(16) 0.0019(15) -0.0027(18)
C21 0.072(4) 0.026(2) 0.052(3) -0.0013(17) 0.018(2) -0.001(2)
C22 0.039(3) 0.025(2) 0.037(2) -0.0024(15) 0.0075(16) -0.0034(17)
C23 0.040(3) 0.026(2) 0.032(2) -0.0003(14) 0.0072(16) 0.0002(17)
C24 0.068(4) 0.037(2) 0.033(2) 0.0043(17) 0.014(2) 0.000(2)
C25 0.054(4) 0.033(2) 0.045(3) 0.0089(17) 0.012(2) 0.001(2)
C26 0.032(3) 0.035(2) 0.034(2) 0.0019(15) 0.0022(16) 0.0003(18)
C27 0.032(3) 0.036(2) 0.032(2) 0.0043(15) 0.0053(15) 0.0018(18)
C28 0.056(4) 0.043(3) 0.038(2) 0.0067(18) 0.016(2) 0.004(2)
C215 0.039(3) 0.037(2) 0.040(2) -0.0036(16) -0.0043(17) -0.0068(19)
C218 0.026(3) 0.044(2) 0.039(2) 0.0049(16) 0.0008(16) 0.0017(18)
N1 0.028(2) 0.0252(16) 0.0283(16) -0.0048(11) 0.0039(12) -0.0007(13)
N2 0.030(2) 0.0311(17) 0.0237(16) -0.0024(11) -0.0015(12) 0.0010(14)
N3 0.028(2) 0.0313(17) 0.0284(17) -0.0015(12) 0.0024(12) 0.0015(14)
N4 0.041(3) 0.0336(19) 0.0279(17) -0.0058(12) 0.0044(13) 0.0043(16)
N5 0.030(2) 0.0356(18) 0.0312(18) 0.0009(12) 0.0030(13) 0.0029(15)
N6 0.031(2) 0.041(2) 0.0305(18) -0.0036(13) 0.0032(13) -0.0016(15)
N21 0.026(2) 0.0229(16) 0.0345(18) -0.0021(11) 0.0026(12) 0.0005(13)
N22 0.024(2) 0.0395(19) 0.0291(17) -0.0022(12) 0.0020(12) 0.0015(15)
N24 0.041(3) 0.0347(19) 0.0307(18) -0.0088(13) 0.0048(14) 0.0028(16)
N23 0.028(2) 0.0298(17) 0.0339(18) -0.0029(12) 0.0043(13) 0.0013(14)
O1 0.0331(18) 0.0232(13) 0.0284(13) -0.0037(9) 0.0037(10) -0.0001(11)
O2 0.0349(19) 0.0246(13) 0.0261(13) -0.0027(9) 0.0015(10) 0.0023(11)
O3 0.048(2) 0.0297(15) 0.0278(14) -0.0045(10) 0.0049(11) 0.0035(13)
O4 0.065(3) 0.0241(14) 0.0349(16) -0.0064(10) 0.0120(14) -0.0008(14)
O5 0.0312(19) 0.0274(13) 0.0326(14) -0.0051(10) 0.0017(10) 0.0020(12)
O21 0.0351(19) 0.0264(13) 0.0262(13) -0.0032(9) 0.0020(10) 0.0010(12)
O22 0.033(2) 0.0263(13) 0.0329(14) -0.0013(10) 0.0044(11) -0.0022(12)
O24 0.058(3) 0.0310(16) 0.0386(16) -0.0053(11) 0.0168(14) -0.0010(14)
O23 0.044(2) 0.0377(16) 0.0322(15) -0.0068(11) 0.0084(12) 0.0026(14)
O25 0.032(2) 0.0322(15) 0.0314(14) -0.0041(10) -0.0003(10) -0.0017(12)
Co1 0.0295(4) 0.0254(3) 0.0252(3) -0.00090(17) 0.00365(19) -0.0006(2)
Co2 0.0275(4) 0.0268(3) 0.0281(3) 0.00016(17) 0.0042(2) -0.0005(2)
O1W 0.040(2) 0.0457(18) 0.0439(18) -0.0112(12) -0.0014(13) 0.0024(15)
O2W 0.065(3) 0.058(2) 0.071(3) 0.0182(18) 0.0002(19) -0.004(2)
O3W 0.049(3) 0.066(2) 0.061(2) 0.0195(17) 0.0003(16) 0.0007(19)
O4W 0.047(5) 0.053(4) 0.052(4) -0.009(3) -0.004(3) -0.003(3)
O1ME 0.073(6) 0.112(7) 0.020(3) 0.018(3) -0.014(3) -0.040(5)
C1ME 0.054(8) 0.060(6) 0.050(6) -0.014(4) -0.007(4) -0.018(5)

loop_
_atom_type_symbol
_atom_type_description
_atom_type_scat_dispersion_real
_atom_type_scat_dispersion_imag
_atom_type_scat_source
B B 0.0013 0.0007 'International Tables Vol C Tables 4.2.6.8 and 6.1.1.4'
H H 0.0000 0.0000 'International Tables Vol C Tables 4.2.6.8 and 6.1.1.4'
C C 0.0033 0.0016 'International Tables Vol C Tables 4.2.6.8 and 6.1.1.4'
N N 0.0061 0.0033 'International Tables Vol C Tables 4.2.6.8 and 6.1.1.4'
O O 0.0106 0.0060 'International Tables Vol C Tables 4.2.6.8 and 6.1.1.4'
Co Co 0.3494 0.9721 'International Tables Vol C Tables 4.2.6.8 and 6.1.1.4'

loop_
_geom_angle_atom_site_label_1
_geom_angle_atom_site_label_2
_geom_angle_atom_site_label_3
_geom_angle
_geom_angle_site_symmetry_1
_geom_angle_site_symmetry_3
_geom_angle_publ_flag
O5 B1 O1 104.3(3) . . ?
O5 B1 O2 104.2(3) . . ?
O1 B1 O2 112.5(3) . . ?
O5 B1 C9 112.5(3) . . ?
O1 B1 C9 111.2(3) . . ?
O2 B1 C9 111.8(3) . . ?
O25 B2 O21 105.2(3) . . ?
O25 B2 O22 104.3(3) . . ?
O21 B2 O22 110.9(3) . . ?
O25 B2 C12 111.7(3) . . ?
O21 B2 C12 111.4(3) . . ?
O22 B2 C12 112.8(3) . . ?
N4 C2 C3 111.1(3) . . ?
N4 C2 C1 125.7(4) . . ?
C3 C2 C1 123.3(4) . . ?
N1 C3 C2 112.2(3) . . ?
N1 C3 C4 125.4(3) . . ?
C2 C3 C4 122.3(3) . . ?
N2 C6 C7 111.6(3) . . ?
N2 C6 C5 123.8(4) . . ?
C7 C6 C5 124.6(3) . . ?
N3 C7 C6 112.0(3) . . ?
N3 C7 C8 122.8(3) . . ?
C6 C7 C8 125.2(4) . . ?
C10 C9 C14 115.7(4) . . ?
C10 C9 B1 121.8(3) . . ?
C14 C9 B1 122.5(3) . . ?
C11 C10 C9 122.2(4) . . ?
C10 C11 C12 122.7(4) . . ?
C11 C12 C13 115.0(4) . . ?
C11 C12 B2 121.2(3) . . ?
C13 C12 B2 123.7(4) . . ?
C14 C13 C12 122.8(4) . . ?
C13 C14 C9 121.6(4) . . ?
N5 C16 C17 116.5(4) . . ?
N6 C17 C16 117.7(4) . . ?
N24 C22 C23 111.7(3) . . ?
N24 C22 C21 125.1(4) . . ?
C23 C22 C21 123.1(3) . . ?
N21 C23 C22 111.7(3) . . ?
N21 C23 C24 125.1(4) . . ?
C22 C23 C24 123.1(3) . . ?
N22 C26 C27 112.6(4) . . ?
N22 C26 C25 124.3(4) . . ?
C27 C26 C25 123.0(4) . . ?
N23 C27 C26 111.6(3) . . ?
N23 C27 C28 124.4(4) . . ?
C26 C27 C28 124.0(4) . . ?
C3 N1 O1 117.6(3) . . ?
C3 N1 Co1 117.2(2) . . ?
O1 N1 Co1 124.9(2) . . ?
C6 N2 O2 116.7(3) . . ?
C6 N2 Co1 117.7(3) . . ?
O2 N2 Co1 124.9(2) . . ?
C7 N3 O3 119.3(3) . . ?
C7 N3 Co1 117.1(3) . . ?
O3 N3 Co1 123.5(2) . . ?
C2 N4 O4 118.4(3) . . ?
C2 N4 Co1 117.4(3) . . ?
O4 N4 Co1 123.9(2) . . ?
C16 N5 Co1 121.5(3) . . ?
C17 N6 Co2 123.0(3) . . ?
C23 N21 O21 117.4(3) . . ?
C23 N21 Co2 117.5(3) . . ?
O21 N21 Co2 124.8(2) . . ?
C26 N22 O22 117.2(3) . . ?
C26 N22 Co2 116.9(3) . . ?
O22 N22 Co2 125.5(2) . . ?
C22 N24 O24 118.1(3) . . ?
C22 N24 Co2 117.8(3) . . ?
O24 N24 Co2 124.1(3) . . ?
C27 N23 O23 120.0(3) . . ?
C27 N23 Co2 116.8(3) . . ?
O23 N23 Co2 123.0(2) . . ?
N1 O1 B1 117.2(3) . . ?
N2 O2 B1 117.6(3) . . ?
C15 O5 B1 116.6(3) . . ?
N21 O21 B2 116.6(3) . . ?
N22 O22 B2 117.0(3) . . ?
C215 O25 B2 117.5(3) . . ?
N2 Co1 N4 178.26(17) . . ?
N2 Co1 N1 98.31(13) . . ?
N4 Co1 N1 82.03(13) . . ?
N2 Co1 N3 81.60(13) . . ?
N4 Co1 N3 97.96(14) . . ?
N1 Co1 N3 176.75(16) . . ?
N2 Co1 C18 85.87(17) . . ?
N4 Co1 C18 92.46(18) . . ?
N1 Co1 C18 86.76(16) . . ?
N3 Co1 C18 89.99(16) . . ?
N2 Co1 N5 93.19(15) . . ?
N4 Co1 N5 88.51(16) . . ?
N1 Co1 N5 90.26(14) . . ?
N3 Co1 N5 92.99(14) . . ?
C18 Co1 N5 176.71(14) . . ?
N22 Co2 N24 177.57(17) . . ?
N22 Co2 N23 81.94(13) . . ?
N24 Co2 N23 99.07(14) . . ?
N22 Co2 N21 97.65(13) . . ?
N24 Co2 N21 81.24(13) . . ?
N23 Co2 N21 177.40(16) . . ?
N22 Co2 C218 88.82(17) . . ?
N24 Co2 C218 88.99(18) . . ?
N23 Co2 C218 89.24(17) . . ?
N21 Co2 C218 88.18(17) . . ?
N22 Co2 N6 92.93(15) . . ?
N24 Co2 N6 89.25(16) . . ?
N23 Co2 N6 91.42(15) . . ?
N21 Co2 N6 91.17(14) . . ?
C218 Co2 N6 178.20(16) . . ?

loop_
_geom_bond_atom_site_label_1
_geom_bond_atom_site_label_2
_geom_bond_distance
_geom_bond_site_symmetry_2
_geom_bond_publ_flag
B1 O5 1.448(5) . ?
B1 O1 1.528(5) . ?
B1 O2 1.530(5) . ?
B1 C9 1.612(6) . ?
B2 O25 1.440(5) . ?
B2 O21 1.530(5) . ?
B2 O22 1.543(5) . ?
B2 C12 1.602(6) . ?
C1 C2 1.487(6) . ?
C2 N4 1.312(5) . ?
C2 C3 1.483(5) . ?
C3 N1 1.296(5) . ?
C3 C4 1.487(5) . ?
C5 C6 1.486(6) . ?
C6 N2 1.306(5) . ?
C6 C7 1.470(5) . ?
C7 N3 1.304(5) . ?
C7 C8 1.491(5) . ?
C9 C10 1.404(5) . ?
C9 C14 1.408(6) . ?
C10 C11 1.390(6) . ?
C11 C12 1.401(6) . ?
C12 C13 1.407(5) . ?
C13 C14 1.394(6) . ?
C15 O5 1.425(5) . ?
C16 N5 1.449(6) . ?
C16 C17 1.483(7) . ?
C17 N6 1.442(6) . ?
C18 Co1 1.981(5) . ?
C21 C22 1.495(6) . ?
C22 N24 1.296(5) . ?
C22 C23 1.481(5) . ?
C23 N21 1.292(5) . ?
C23 C24 1.493(5) . ?
C25 C26 1.499(6) . ?
C26 N22 1.302(5) . ?
C26 C27 1.470(5) . ?
C27 N23 1.304(5) . ?
C27 C28 1.487(5) . ?
C215 O25 1.417(5) . ?
C218 Co2 1.996(5) . ?
N1 O1 1.371(4) . ?
N1 Co1 1.866(3) . ?
N2 O2 1.382(4) . ?
N2 Co1 1.860(3) . ?
N3 O3 1.356(4) . ?
N3 Co1 1.872(3) . ?
N4 O4 1.367(4) . ?
N4 Co1 1.859(4) . ?
N5 Co1 2.063(4) . ?
N6 Co2 2.072(4) . ?
N21 O21 1.376(4) . ?
N21 Co2 1.878(3) . ?
N22 O22 1.376(4) . ?
N22 Co2 1.860(4) . ?
N24 O24 1.376(4) . ?
N24 Co2 1.867(4) . ?
N23 O23 1.351(4) . ?
N23 Co2 1.878(3) . ?
O1ME C1ME 1.263(13) . ?

loop_
_geom_torsion_atom_site_label_1
_geom_torsion_atom_site_label_2
_geom_torsion_atom_site_label_3
_geom_torsion_atom_site_label_4
_geom_torsion
_geom_torsion_site_symmetry_1
_geom_torsion_site_symmetry_2
_geom_torsion_site_symmetry_3
_geom_torsion_site_symmetry_4
_geom_torsion_publ_flag
N4 C2 C3 N1 -2.6(6) . . . . ?
C1 C2 C3 N1 175.9(5) . . . . ?
N4 C2 C3 C4 176.5(4) . . . . ?
C1 C2 C3 C4 -5.0(8) . . . . ?
N2 C6 C7 N3 2.5(6) . . . . ?
C5 C6 C7 N3 -175.6(4) . . . . ?
N2 C6 C7 C8 -177.9(4) . . . . ?
C5 C6 C7 C8 4.0(7) . . . . ?
O5 B1 C9 C10 89.8(4) . . . . ?
O1 B1 C9 C10 -26.7(5) . . . . ?
O2 B1 C9 C10 -153.3(3) . . . . ?
O5 B1 C9 C14 -89.3(4) . . . . ?
O1 B1 C9 C14 154.3(3) . . . . ?
O2 B1 C9 C14 27.6(5) . . . . ?
C14 C9 C10 C11 -0.1(6) . . . . ?
B1 C9 C10 C11 -179.2(3) . . . . ?
C9 C10 C11 C12 1.3(6) . . . . ?
C10 C11 C12 C13 -1.3(6) . . . . ?
C10 C11 C12 B2 176.3(3) . . . . ?
O25 B2 C12 C11 -88.4(4) . . . . ?
O21 B2 C12 C11 29.0(5) . . . . ?
O22 B2 C12 C11 154.5(3) . . . . ?
O25 B2 C12 C13 89.0(4) . . . . ?
O21 B2 C12 C13 -153.6(3) . . . . ?
O22 B2 C12 C13 -28.1(5) . . . . ?
C11 C12 C13 C14 0.2(5) . . . . ?
B2 C12 C13 C14 -177.3(3) . . . . ?
C12 C13 C14 C9 0.9(6) . . . . ?
C10 C9 C14 C13 -1.0(5) . . . . ?
B1 C9 C14 C13 178.1(3) . . . . ?
N5 C16 C17 N6 -36.4(8) . . . . ?
N24 C22 C23 N21 1.8(6) . . . . ?
C21 C22 C23 N21 -177.9(5) . . . . ?
N24 C22 C23 C24 -175.0(4) . . . . ?
C21 C22 C23 C24 5.3(8) . . . . ?
N22 C26 C27 N23 -4.0(6) . . . . ?
C25 C26 C27 N23 174.1(4) . . . . ?
N22 C26 C27 C28 174.6(4) . . . . ?
C25 C26 C27 C28 -7.4(8) . . . . ?
C2 C3 N1 O1 173.2(4) . . . . ?
C4 C3 N1 O1 -5.9(7) . . . . ?
C2 C3 N1 Co1 -0.1(5) . . . . ?
C4 C3 N1 Co1 -179.1(4) . . . . ?
C7 C6 N2 O2 -172.7(3) . . . . ?
C5 C6 N2 O2 5.4(6) . . . . ?
C7 C6 N2 Co1 -2.4(5) . . . . ?
C5 C6 N2 Co1 175.8(4) . . . . ?
C6 C7 N3 O3 -179.5(4) . . . . ?
C8 C7 N3 O3 1.0(7) . . . . ?
C6 C7 N3 Co1 -1.7(5) . . . . ?
C8 C7 N3 Co1 178.8(3) . . . . ?
C3 C2 N4 O4 178.0(4) . . . . ?
C1 C2 N4 O4 -0.4(7) . . . . ?
C3 C2 N4 Co1 4.1(5) . . . . ?
C1 C2 N4 Co1 -174.3(4) . . . . ?
C17 C16 N5 Co1 -170.1(4) . . . . ?
C16 C17 N6 Co2 -167.5(4) . . . . ?
C22 C23 N21 O21 -174.1(4) . . . . ?
C24 C23 N21 O21 2.6(7) . . . . ?
C22 C23 N21 Co2 -0.5(5) . . . . ?
C24 C23 N21 Co2 176.3(4) . . . . ?
C27 C26 N22 O22 176.5(3) . . . . ?
C25 C26 N22 O22 -1.5(7) . . . . ?
C27 C26 N22 Co2 2.8(5) . . . . ?
C25 C26 N22 Co2 -175.2(4) . . . . ?
C23 C22 N24 O24 179.1(4) . . . . ?
C21 C22 N24 O24 -1.2(8) . . . . ?
C23 C22 N24 Co2 -2.4(6) . . . . ?
C21 C22 N24 Co2 177.3(4) . . . . ?
C26 C27 N23 O23 179.2(4) . . . . ?
C28 C27 N23 O23 0.7(7) . . . . ?
C26 C27 N23 Co2 3.4(5) . . . . ?
C28 C27 N23 Co2 -175.1(4) . . . . ?
C3 N1 O1 B1 154.4(4) . . . . ?
Co1 N1 O1 B1 -33.0(5) . . . . ?
O5 B1 O1 N1 168.1(3) . . . . ?
O2 B1 O1 N1 55.8(5) . . . . ?
C9 B1 O1 N1 -70.5(4) . . . . ?
C6 N2 O2 B1 -160.1(4) . . . . ?
Co1 N2 O2 B1 30.3(5) . . . . ?
O5 B1 O2 N2 -166.8(3) . . . . ?
O1 B1 O2 N2 -54.4(5) . . . . ?
C9 B1 O2 N2 71.5(4) . . . . ?
O1 B1 O5 C15 -60.2(4) . . . . ?
O2 B1 O5 C15 58.0(4) . . . . ?
C9 B1 O5 C15 179.3(3) . . . . ?
C23 N21 O21 B2 -153.1(4) . . . . ?
Co2 N21 O21 B2 33.7(5) . . . . ?
O25 B2 O21 N21 -171.1(3) . . . . ?
O22 B2 O21 N21 -58.9(4) . . . . ?
C12 B2 O21 N21 67.6(4) . . . . ?
C26 N22 O22 B2 157.0(4) . . . . ?
Co2 N22 O22 B2 -29.9(5) . . . . ?
O25 B2 O22 N22 169.7(3) . . . . ?
O21 B2 O22 N22 57.0(4) . . . . ?
C12 B2 O22 N22 -68.8(4) . . . . ?
O21 B2 O25 C215 58.4(4) . . . . ?
O22 B2 O25 C215 -58.3(4) . . . . ?
C12 B2 O25 C215 179.5(3) . . . . ?
C6 N2 Co1 N4 -74(5) . . . . ?
O2 N2 Co1 N4 95(5) . . . . ?
C6 N2 Co1 N1 -175.5(3) . . . . ?
O2 N2 Co1 N1 -6.0(3) . . . . ?
C6 N2 Co1 N3 1.2(3) . . . . ?
O2 N2 Co1 N3 170.7(3) . . . . ?
C6 N2 Co1 C18 -89.4(3) . . . . ?
O2 N2 Co1 C18 80.1(3) . . . . ?
C6 N2 Co1 N5 93.8(3) . . . . ?
O2 N2 Co1 N5 -96.7(3) . . . . ?
C2 N4 Co1 N2 -105(5) . . . . ?
O4 N4 Co1 N2 82(5) . . . . ?
C2 N4 Co1 N1 -3.4(4) . . . . ?
O4 N4 Co1 N1 -176.9(4) . . . . ?
C2 N4 Co1 N3 179.9(4) . . . . ?
O4 N4 Co1 N3 6.3(4) . . . . ?
C2 N4 Co1 C18 -89.8(4) . . . . ?
O4 N4 Co1 C18 96.7(4) . . . . ?
C2 N4 Co1 N5 87.1(4) . . . . ?
O4 N4 Co1 N5 -86.5(4) . . . . ?
C3 N1 Co1 N2 -179.9(3) . . . . ?
O1 N1 Co1 N2 7.4(3) . . . . ?
C3 N1 Co1 N4 1.8(3) . . . . ?
O1 N1 Co1 N4 -170.9(3) . . . . ?
C3 N1 Co1 N3 92(2) . . . . ?
O1 N1 Co1 N3 -81(2) . . . . ?
C3 N1 Co1 C18 94.7(4) . . . . ?
O1 N1 Co1 C18 -78.0(3) . . . . ?
C3 N1 Co1 N5 -86.7(4) . . . . ?
O1 N1 Co1 N5 100.6(3) . . . . ?
C7 N3 Co1 N2 0.4(3) . . . . ?
O3 N3 Co1 N2 178.1(3) . . . . ?
C7 N3 Co1 N4 178.7(3) . . . . ?
O3 N3 Co1 N4 -3.6(3) . . . . ?
C7 N3 Co1 N1 89(2) . . . . ?
O3 N3 Co1 N1 -93(2) . . . . ?
C7 N3 Co1 C18 86.2(4) . . . . ?
O3 N3 Co1 C18 -96.1(3) . . . . ?
C7 N3 Co1 N5 -92.4(3) . . . . ?
O3 N3 Co1 N5 85.3(3) . . . . ?
C16 N5 Co1 N2 -77.0(4) . . . . ?
C16 N5 Co1 N4 102.7(4) . . . . ?
C16 N5 Co1 N1 -175.3(4) . . . . ?
C16 N5 Co1 N3 4.8(4) . . . . ?
C16 N5 Co1 C18 -150(3) . . . . ?
C26 N22 Co2 N24 114(4) . . . . ?
O22 N22 Co2 N24 -59(4) . . . . ?
C26 N22 Co2 N23 -0.9(4) . . . . ?
O22 N22 Co2 N23 -174.0(3) . . . . ?
C26 N22 Co2 N21 176.6(3) . . . . ?
O22 N22 Co2 N21 3.5(4) . . . . ?
C26 N22 Co2 C218 88.5(4) . . . . ?
O22 N22 Co2 C218 -84.6(3) . . . . ?
C26 N22 Co2 N6 -91.9(4) . . . . ?
O22 N22 Co2 N6 95.0(3) . . . . ?
C22 N24 Co2 N22 65(4) . . . . ?
O24 N24 Co2 N22 -117(4) . . . . ?
C22 N24 Co2 N23 179.2(4) . . . . ?
O24 N24 Co2 N23 -2.4(4) . . . . ?
C22 N24 Co2 N21 1.8(4) . . . . ?
O24 N24 Co2 N21 -179.8(4) . . . . ?
C22 N24 Co2 C218 90.1(4) . . . . ?
O24 N24 Co2 C218 -91.5(4) . . . . ?
C22 N24 Co2 N6 -89.5(4) . . . . ?
O24 N24 Co2 N6 88.9(4) . . . . ?
C27 N23 Co2 N22 -1.6(3) . . . . ?
O23 N23 Co2 N22 -177.3(4) . . . . ?
C27 N23 Co2 N24 -179.4(3) . . . . ?
O23 N23 Co2 N24 4.9(4) . . . . ?
C27 N23 Co2 N21 -83(3) . . . . ?
O23 N23 Co2 N21 102(3) . . . . ?
C27 N23 Co2 C218 -90.5(4) . . . . ?
O23 N23 Co2 C218 93.8(3) . . . . ?
C27 N23 Co2 N6 91.1(4) . . . . ?
O23 N23 Co2 N6 -84.5(3) . . . . ?
C23 N21 Co2 N22 -178.4(3) . . . . ?
O21 N21 Co2 N22 -5.3(3) . . . . ?
C23 N21 Co2 N24 -0.6(4) . . . . ?
O21 N21 Co2 N24 172.5(3) . . . . ?
C23 N21 Co2 N23 -98(3) . . . . ?
O21 N21 Co2 N23 75(3) . . . . ?
C23 N21 Co2 C218 -89.9(4) . . . . ?
O21 N21 Co2 C218 83.3(3) . . . . ?
C23 N21 Co2 N6 88.5(4) . . . . ?
O21 N21 Co2 N6 -98.4(3) . . . . ?
C17 N6 Co2 N22 105.0(4) . . . . ?
C17 N6 Co2 N24 -76.1(4) . . . . ?
C17 N6 Co2 N23 23.0(4) . . . . ?
C17 N6 Co2 N21 -157.3(4) . . . . ?
C17 N6 Co2 C218 -88(5) . . . . ?
